data_1549490
loop_
_publ_author_name
'Le Vaillant, Franck'
'Garreau, Marion'
'Nicolai, Stefano'
'Gryn'ova, Ganna'
'Corminboeuf, Clemence'
'Waser, Jerome'

_publ_section_title
;
 Fine-tuned organic photoredox catalysts for fragmentation-alkynylation
 cascades of cyclic oxime ethers.
;
_journal_issue 27
_journal_name_full 'Chemical science'
_journal_page_first 5883
_journal_page_last 5889
_journal_paper_doi 10.1039/c8sc01818a
_journal_volume 9
_journal_year 2018
_chemical_formula_moiety 'C56 H24 Cl8 N6'
_chemical_formula_sum 'C56 H24 Cl8 N6'
_chemical_formula_weight 1064.41
_space_group_crystal_system triclinic
_space_group_IT_number 2
_space_group_name_Hall '-P 1'
_space_group_name_H-M_alt 'P -1'
_symmetry_space_group_name_Hall '-P 1'
_symmetry_space_group_name_H-M 'P -1'
_atom_sites_solution_hydrogens geom
_atom_sites_solution_primary dual
_atom_sites_solution_secondary difmap
_audit_creation_method SHELXL-2018/3
_audit_update_record
;
2018-04-18 deposited with the CCDC.
2018-05-29 downloaded from the CCDC.
;
_cell_angle_alpha 81.806(3)
_cell_angle_beta 74.263(3)
_cell_angle_gamma 87.206(3)
_cell_formula_units_Z 2
_cell_length_a 12.4209(5)
_cell_length_b 13.6925(5)
_cell_length_c 15.8890(6)
_cell_measurement_reflns_used 8105
_cell_measurement_temperature 140.00(10)
_cell_measurement_theta_max 75.4470
_cell_measurement_theta_min 2.8800
_cell_volume 2574.30(18)
_computing_cell_refinement 'CrysAlisPro 1.171.39.46 (Rigaku OD, 2018)'
_computing_data_collection 'CrysAlisPro 1.171.39.46 (Rigaku OD, 2018)'
_computing_data_reduction 'CrysAlisPro 1.171.39.46 (Rigaku OD, 2018)'
_computing_molecular_graphics 'Mercury 3.10 (CCDC, 2017)'
_computing_publication_material 'CIFTab (Sheldrick, 2015)'
_computing_structure_refinement 'SHELXL-2018/3 (Sheldrick, 2018)'
_computing_structure_solution 'SHELXT (Sheldrick, 2015)'
_diffrn_ambient_environment N~2~
_diffrn_ambient_temperature 140.00(10)
_diffrn_detector 'CCD plate'
_diffrn_detector_area_resol_mean 5.2817
_diffrn_detector_type AtlasS2
_diffrn_measured_fraction_theta_full 0.998
_diffrn_measured_fraction_theta_max 0.964
_diffrn_measurement_details
;
List of Runs (angles in degrees, time in seconds):

  # Type    Start    End  Width  t~exp~   \w     \q     \k     \f   Frames
#--------------------------------------------------------------------------
  1  \w    128.00 155.00   1.00   16.00    --  112.00  77.00 150.00   27
  2  \w     84.00 111.00   1.00   16.00    --  112.00  77.00 150.00   27
  3  \w     87.00 178.00   1.00   16.00    --  112.00  45.00 -30.00   91
  4  \w    140.00 174.00   1.00   16.00    --  112.00  61.00 -90.00   34
  5  \w     91.00 116.00   1.00    4.00    --   40.66  77.00 -90.00   25
  6  \w     84.00 119.00   1.00   16.00    --  112.00  61.00 -90.00   35
  7  \w     70.00 177.00   1.00   16.00    --  112.00  15.00 -90.00  107
  8  \w     82.00 120.00   1.00   16.00    --  112.00-125.00 -60.00   38
  9  \w     64.00 136.00   1.00   16.00    --  112.00 -45.00 -90.00   72
 10  \w     59.00  85.00   1.00    4.00    --   40.66-125.00 -60.00   26
 11  \w     38.00  64.00   1.00   16.00    --  112.00 -94.00-150.00   26
 12  \w     52.00 136.00   1.00   16.00    --  112.00 -61.00-180.00   84
 13  \w     52.00 116.00   1.00   16.00    --  112.00 -45.00   0.00   64
 14  \w     91.00 118.00   1.00   16.00    --  112.00-125.00 120.00   27
 15  \w     55.00 106.00   1.00   16.00    --  112.00 -94.00  60.00   51
 16  \w     42.00 109.00   1.00   16.00    --  112.00 -94.00 150.00   67
 17  \w     39.00  66.00   1.00   16.00    --  112.00-125.00 120.00   27
 18  \w      9.00  79.00   1.00    4.00    --   40.66 -99.00 120.00   70
 19  \w     32.00 108.00   1.00   16.00    --  112.00 -94.00 -30.00   76
 20  \w    -69.00  32.00   1.00    4.00    --  -40.66  57.00  60.00  101
 21  \w    -65.00  29.00   1.00    4.00    --  -40.66  38.00 -30.00   94
 22  \w   -108.00 -16.00   1.00    4.00    --  -40.66 -38.00 150.00   92
;
_diffrn_measurement_device 'four-circle diffractometer'
_diffrn_measurement_device_type 'SuperNova, Dual, Cu at home/near, AtlasS2'
_diffrn_measurement_method '\w scans'
_diffrn_radiation_monochromator mirror
_diffrn_radiation_probe x-ray
_diffrn_radiation_type 'Cu K\a'
_diffrn_radiation_wavelength 1.54184
_diffrn_reflns_av_R_equivalents 0.0259
_diffrn_reflns_av_unetI/netI 0.0396
_diffrn_reflns_Laue_measured_fraction_full 0.998
_diffrn_reflns_Laue_measured_fraction_max 0.964
_diffrn_reflns_limit_h_max 15
_diffrn_reflns_limit_h_min -12
_diffrn_reflns_limit_k_max 17
_diffrn_reflns_limit_k_min -17
_diffrn_reflns_limit_l_max 19
_diffrn_reflns_limit_l_min -18
_diffrn_reflns_number 18608
_diffrn_reflns_point_group_measured_fraction_full 0.998
_diffrn_reflns_point_group_measured_fraction_max 0.964
_diffrn_reflns_theta_full 67.684
_diffrn_reflns_theta_max 76.194
_diffrn_reflns_theta_min 2.916
_diffrn_source 'micro-focus sealed X-ray tube'
_diffrn_source_type 'SuperNova (Cu) X-ray Source'
_exptl_absorpt_coefficient_mu 4.351
_exptl_absorpt_correction_T_max 0.908
_exptl_absorpt_correction_T_min 0.347
_exptl_absorpt_correction_type gaussian
_exptl_absorpt_process_details
;
CrysAlisPro 1.171.39.46 (Rigaku Oxford Diffraction, 2018)
Numerical absorption correction based on gaussian integration over
a multifaceted crystal model.
Empirical absorption correction using spherical harmonics,
 implemented in SCALE3 ABSPACK scaling algorithm.
;
_exptl_crystal_colour 'clear intense yellow'
_exptl_crystal_density_diffrn 1.373
_exptl_crystal_description irregular
_exptl_crystal_F_000 1076
_exptl_crystal_size_max 0.284
_exptl_crystal_size_mid 0.156
_exptl_crystal_size_min 0.154
_refine_diff_density_max 0.429
_refine_diff_density_min -0.657
_refine_diff_density_rms 0.062
_refine_ls_extinction_method none
_refine_ls_goodness_of_fit_ref 1.022
_refine_ls_hydrogen_treatment constr
_refine_ls_matrix_type full
_refine_ls_number_parameters 631
_refine_ls_number_reflns 10389
_refine_ls_number_restraints 0
_refine_ls_restrained_S_all 1.022
_refine_ls_R_factor_all 0.0517
_refine_ls_R_factor_gt 0.0442
_refine_ls_shift/su_max 0.001
_refine_ls_shift/su_mean 0.000
_refine_ls_structure_factor_coef Fsqd
_refine_ls_weighting_details 'w=1/[\s^2^(Fo^2^)+(0.0617P)^2^+1.3324P] where P=(Fo^2^+2Fc^2^)/3'
_refine_ls_weighting_scheme calc
_refine_ls_wR_factor_gt 0.1151
_refine_ls_wR_factor_ref 0.1203
_reflns_Friedel_coverage 0.000
_reflns_number_gt 8906
_reflns_number_total 10389
_reflns_threshold_expression 'I > 2\s(I)'
_cod_data_source_file c8sc01818a2.cif
_cod_data_source_block flv-8-189b
_cod_depositor_comments 'Adding full bibliography for 1549490.cif.'
_cod_original_cell_volume 2574.29(17)
_cod_database_code 1549490
_shelx_shelxl_version_number 2018/3
_shelx_space_group_comment
;
The symmetry employed for this shelxl refinement is uniquely defined
by the following loop, which should always be used as a source of
symmetry information in preference to the above space-group names.
They are only intended as comments.
;
_shelx_estimated_absorpt_t_min 0.371
_shelx_estimated_absorpt_t_max 0.554

loop_
_space_group_symop_operation_xyz
'x, y, z'
'-x, -y, -z'

loop_
_atom_site_label
_atom_site_type_symbol
_atom_site_fract_x
_atom_site_fract_y
_atom_site_fract_z
_atom_site_U_iso_or_equiv
_atom_site_adp_type
_atom_site_occupancy
_atom_site_site_symmetry_order
_atom_site_calc_flag
_atom_site_refinement_flags_posn
_atom_site_refinement_flags_adp
Cl1 Cl 0.13595(5) -0.09021(4) 0.29044(5) 0.04462(15) Uani 1 1 d . .
Cl2 Cl 0.16442(6) 0.52633(5) 0.11632(5) 0.05168(17) Uani 1 1 d . .
Cl3 Cl 0.55711(6) 0.80379(4) 0.34811(5) 0.04480(15) Uani 1 1 d . .
Cl4 Cl 0.75849(5) 0.37043(5) 0.70819(4) 0.04283(14) Uani 1 1 d . .
Cl5 Cl 0.95601(6) 0.69402(4) 0.36246(4) 0.04511(15) Uani 1 1 d . .
Cl6 Cl 1.16762(6) 0.10977(5) 0.48743(6) 0.05584(19) Uani 1 1 d . .
Cl7 Cl 1.27025(5) 0.34733(6) -0.09703(5) 0.05402(18) Uani 1 1 d . .
Cl8 Cl 1.05618(6) -0.22954(4) 0.12446(4) 0.04269(14) Uani 1 1 d . .
N1 N 0.6963(2) 0.0750(2) 0.06068(18) 0.0538(7) Uani 1 1 d . .
N2 N 0.48054(15) 0.21445(13) 0.18794(12) 0.0281(4) Uani 1 1 d . .
N3 N 0.36365(16) 0.31974(15) 0.37690(14) 0.0357(4) Uani 1 1 d . .
N4 N 0.64017(14) 0.37583(12) 0.37524(11) 0.0244(3) Uani 1 1 d . .
N5 N 0.86142(14) 0.30413(12) 0.29025(11) 0.0244(3) Uani 1 1 d . .
N6 N 0.87774(14) 0.17066(13) 0.16571(12) 0.0261(3) Uani 1 1 d . .
C1 C 0.67891(17) 0.18666(15) 0.18163(14) 0.0271(4) Uani 1 1 d . .
C2 C 0.57490(17) 0.22724(15) 0.21830(14) 0.0252(4) Uani 1 1 d . .
C3 C 0.56451(17) 0.28539(14) 0.28612(13) 0.0244(4) Uani 1 1 d . .
C4 C 0.65756(17) 0.31197(14) 0.31079(13) 0.0236(4) Uani 1 1 d . .
C5 C 0.76464(16) 0.27483(14) 0.27033(13) 0.0232(4) Uani 1 1 d . .
C6 C 0.77344(16) 0.20902(14) 0.20798(13) 0.0244(4) Uani 1 1 d . .
C7 C 0.68956(19) 0.12593(19) 0.11308(17) 0.0357(5) Uani 1 1 d . .
C8 C 0.40834(18) 0.13286(16) 0.21744(14) 0.0281(4) Uani 1 1 d . .
C9 C 0.4317(2) 0.03762(17) 0.25113(17) 0.0344(5) Uani 1 1 d . .
H9 H 0.503791 0.019254 0.258241 0.041 Uiso 1 1 calc R U
C10 C 0.3455(2) -0.02963(18) 0.27397(18) 0.0371(5) Uani 1 1 d . .
H10 H 0.357987 -0.095569 0.297700 0.045 Uiso 1 1 calc R U
C11 C 0.2403(2) -0.00137(18) 0.26244(17) 0.0347(5) Uani 1 1 d . .
C12 C 0.21653(19) 0.09374(17) 0.23006(15) 0.0323(4) Uani 1 1 d . .
H12 H 0.144382 0.111555 0.222811 0.039 Uiso 1 1 calc R U
C13 C 0.30191(18) 0.16297(16) 0.20829(14) 0.0288(4) Uani 1 1 d . .
C14 C 0.30673(18) 0.26740(17) 0.17605(14) 0.0288(4) Uani 1 1 d . .
C15 C 0.2270(2) 0.33804(18) 0.16015(16) 0.0337(5) Uani 1 1 d . .
H15 H 0.151466 0.320463 0.168315 0.040 Uiso 1 1 calc R U
C16 C 0.2618(2) 0.43415(18) 0.13220(17) 0.0369(5) Uani 1 1 d . .
C17 C 0.3733(2) 0.46200(18) 0.11615(17) 0.0385(5) Uani 1 1 d . .
H17 H 0.394346 0.528620 0.094736 0.046 Uiso 1 1 calc R U
C18 C 0.4531(2) 0.39238(17) 0.13150(16) 0.0342(5) Uani 1 1 d . .
H18 H 0.529299 0.409638 0.120385 0.041 Uiso 1 1 calc R U
C19 C 0.41733(18) 0.29670(16) 0.16368(14) 0.0284(4) Uani 1 1 d . .
C20 C 0.45357(18) 0.30855(15) 0.33605(14) 0.0272(4) Uani 1 1 d . .
C21 C 0.60600(16) 0.47563(14) 0.36173(13) 0.0246(4) Uani 1 1 d . .
C22 C 0.56291(17) 0.52537(16) 0.29551(14) 0.0283(4) Uani 1 1 d . .
H22 H 0.545548 0.491241 0.252902 0.034 Uiso 1 1 calc R U
C23 C 0.54587(18) 0.62688(16) 0.29337(15) 0.0308(4) Uani 1 1 d . .
H23 H 0.516213 0.662996 0.248935 0.037 Uiso 1 1 calc R U
C24 C 0.57230(18) 0.67556(16) 0.35643(16) 0.0317(4) Uani 1 1 d . .
C25 C 0.61224(18) 0.62664(16) 0.42402(15) 0.0300(4) Uani 1 1 d . .
H25 H 0.627921 0.661199 0.467041 0.036 Uiso 1 1 calc R U
C26 C 0.62894(17) 0.52470(15) 0.42735(14) 0.0257(4) Uani 1 1 d . .
C27 C 0.67400(17) 0.45234(15) 0.48426(14) 0.0259(4) Uani 1 1 d . .
C28 C 0.70205(18) 0.45634(16) 0.56302(15) 0.0300(4) Uani 1 1 d . .
H28 H 0.698342 0.516634 0.586814 0.036 Uiso 1 1 calc R U
C29 C 0.73521(18) 0.36999(18) 0.60490(15) 0.0319(4) Uani 1 1 d . .
C30 C 0.74442(18) 0.28040(16) 0.57022(15) 0.0307(4) Uani 1 1 d . .
H30 H 0.769994 0.222754 0.600282 0.037 Uiso 1 1 calc R U
C31 C 0.71632(17) 0.27568(15) 0.49222(14) 0.0276(4) Uani 1 1 d . .
H31 H 0.720783 0.215278 0.468481 0.033 Uiso 1 1 calc R U
C32 C 0.68158(16) 0.36204(15) 0.45020(13) 0.0244(4) Uani 1 1 d . .
C33 C 0.88484(17) 0.40374(15) 0.29210(13) 0.0256(4) Uani 1 1 d . .
C34 C 0.84392(17) 0.48873(15) 0.25235(14) 0.0267(4) Uani 1 1 d . .
H34 H 0.798769 0.485793 0.213170 0.032 Uiso 1 1 calc R U
C35 C 0.87145(19) 0.57860(16) 0.27199(15) 0.0313(4) Uani 1 1 d . .
H35 H 0.844175 0.638435 0.246534 0.038 Uiso 1 1 calc R U
C36 C 0.9388(2) 0.58111(17) 0.32875(16) 0.0335(5) Uani 1 1 d . .
C37 C 0.9892(2) 0.49771(17) 0.36145(16) 0.0339(5) Uani 1 1 d . .
H37 H 1.039876 0.501648 0.396138 0.041 Uiso 1 1 calc R U
C38 C 0.96258(18) 0.40670(16) 0.34133(14) 0.0286(4) Uani 1 1 d . .
C39 C 0.99280(18) 0.30564(16) 0.36704(14) 0.0285(4) Uani 1 1 d . .
C40 C 1.06808(19) 0.26491(18) 0.41340(16) 0.0345(5) Uani 1 1 d . .
H40 H 1.115042 0.305342 0.431810 0.041 Uiso 1 1 calc R U
C41 C 1.0718(2) 0.16406(19) 0.43147(17) 0.0368(5) Uani 1 1 d . .
C42 C 1.0034(2) 0.10257(17) 0.40607(16) 0.0354(5) Uani 1 1 d . .
H42 H 1.007241 0.033145 0.421762 0.043 Uiso 1 1 calc R U
C43 C 0.92985(18) 0.14230(16) 0.35797(15) 0.0297(4) Uani 1 1 d . .
H43 H 0.883152 0.101281 0.339888 0.036 Uiso 1 1 calc R U
C44 C 0.92706(17) 0.24447(16) 0.33722(14) 0.0262(4) Uani 1 1 d . .
C45 C 0.96428(17) 0.22586(16) 0.10550(13) 0.0258(4) Uani 1 1 d . .
C46 C 0.96975(18) 0.32690(16) 0.07768(14) 0.0289(4) Uani 1 1 d . .
H46 H 0.910818 0.370125 0.101731 0.035 Uiso 1 1 calc R U
C47 C 1.0646(2) 0.36224(17) 0.01341(15) 0.0335(5) Uani 1 1 d . .
H47 H 1.070776 0.430698 -0.008050 0.040 Uiso 1 1 calc R U
C48 C 1.15099(19) 0.29762(19) -0.01977(15) 0.0354(5) Uani 1 1 d . .
C49 C 1.14542(19) 0.19702(18) 0.00567(15) 0.0331(5) Uani 1 1 d . .
H49 H 1.204724 0.154314 -0.018727 0.040 Uiso 1 1 calc R U
C50 C 1.04927(17) 0.16040(16) 0.06865(14) 0.0276(4) Uani 1 1 d . .
C51 C 1.01154(17) 0.06138(16) 0.10576(14) 0.0274(4) Uani 1 1 d . .
C52 C 1.05912(19) -0.03152(17) 0.09279(15) 0.0315(4) Uani 1 1 d . .
H52 H 1.131155 -0.038481 0.053698 0.038 Uiso 1 1 calc R U
C53 C 0.9981(2) -0.11269(17) 0.13854(16) 0.0338(5) Uani 1 1 d . .
C54 C 0.8922(2) -0.10513(17) 0.19701(17) 0.0352(5) Uani 1 1 d . .
H54 H 0.852685 -0.163099 0.227145 0.042 Uiso 1 1 calc R U
C55 C 0.84482(19) -0.01283(16) 0.21104(16) 0.0322(4) Uani 1 1 d . .
H55 H 0.773526 -0.006265 0.251270 0.039 Uiso 1 1 calc R U
C56 C 0.90510(17) 0.06929(15) 0.16433(14) 0.0267(4) Uani 1 1 d . .

loop_
_atom_site_aniso_label
_atom_site_aniso_U_11
_atom_site_aniso_U_22
_atom_site_aniso_U_33
_atom_site_aniso_U_23
_atom_site_aniso_U_13
_atom_site_aniso_U_12
Cl1 0.0373(3) 0.0392(3) 0.0619(4) 0.0030(3) -0.0244(3) -0.0090(2)
Cl2 0.0543(4) 0.0398(3) 0.0708(4) -0.0143(3) -0.0330(3) 0.0176(3)
Cl3 0.0477(3) 0.0250(2) 0.0582(4) -0.0049(2) -0.0096(3) 0.0064(2)
Cl4 0.0432(3) 0.0577(4) 0.0324(3) -0.0128(2) -0.0159(2) 0.0054(3)
Cl5 0.0529(4) 0.0343(3) 0.0506(3) -0.0173(2) -0.0114(3) -0.0046(2)
Cl6 0.0495(4) 0.0514(4) 0.0734(5) 0.0093(3) -0.0371(4) -0.0003(3)
Cl7 0.0300(3) 0.0664(4) 0.0475(4) 0.0176(3) 0.0068(2) 0.0027(3)
Cl8 0.0500(3) 0.0329(3) 0.0470(3) -0.0173(2) -0.0127(3) 0.0149(2)
N1 0.0330(11) 0.0788(17) 0.0585(15) -0.0467(14) -0.0098(10) 0.0092(11)
N2 0.0231(8) 0.0301(9) 0.0325(9) -0.0093(7) -0.0081(7) 0.0038(7)
N3 0.0234(9) 0.0430(11) 0.0406(11) -0.0190(8) -0.0019(8) 0.0015(8)
N4 0.0220(8) 0.0262(8) 0.0249(8) -0.0082(6) -0.0043(6) 0.0034(6)
N5 0.0198(8) 0.0255(8) 0.0273(8) -0.0063(6) -0.0042(6) 0.0017(6)
N6 0.0192(8) 0.0260(8) 0.0318(9) -0.0103(7) -0.0019(7) 0.0037(6)
C1 0.0219(10) 0.0300(10) 0.0293(10) -0.0125(8) -0.0028(8) 0.0026(7)
C2 0.0194(9) 0.0279(9) 0.0278(10) -0.0084(8) -0.0036(7) 0.0029(7)
C3 0.0199(9) 0.0250(9) 0.0261(9) -0.0068(7) -0.0016(7) 0.0042(7)
C4 0.0223(9) 0.0231(9) 0.0234(9) -0.0054(7) -0.0019(7) 0.0029(7)
C5 0.0197(9) 0.0238(9) 0.0248(9) -0.0046(7) -0.0033(7) 0.0016(7)
C6 0.0194(9) 0.0251(9) 0.0268(9) -0.0077(7) -0.0013(7) 0.0037(7)
C7 0.0219(10) 0.0469(13) 0.0400(12) -0.0208(10) -0.0044(9) 0.0050(9)
C8 0.0233(10) 0.0329(10) 0.0301(10) -0.0102(8) -0.0075(8) 0.0015(8)
C9 0.0275(11) 0.0348(11) 0.0446(13) -0.0086(9) -0.0149(10) 0.0048(9)
C10 0.0340(12) 0.0324(11) 0.0480(13) -0.0037(10) -0.0174(10) 0.0015(9)
C11 0.0280(11) 0.0367(11) 0.0418(12) -0.0021(9) -0.0141(9) -0.0051(9)
C12 0.0245(10) 0.0408(12) 0.0334(11) -0.0055(9) -0.0105(9) 0.0006(9)
C13 0.0259(10) 0.0350(11) 0.0274(10) -0.0071(8) -0.0095(8) 0.0030(8)
C14 0.0260(10) 0.0362(11) 0.0254(10) -0.0091(8) -0.0069(8) 0.0036(8)
C15 0.0291(11) 0.0394(12) 0.0356(11) -0.0098(9) -0.0126(9) 0.0068(9)
C16 0.0393(13) 0.0372(12) 0.0389(12) -0.0111(9) -0.0175(10) 0.0108(9)
C17 0.0459(14) 0.0330(11) 0.0398(12) -0.0061(9) -0.0166(11) 0.0005(10)
C18 0.0336(12) 0.0364(11) 0.0341(11) -0.0087(9) -0.0097(9) -0.0006(9)
C19 0.0261(10) 0.0341(11) 0.0263(10) -0.0097(8) -0.0073(8) 0.0045(8)
C20 0.0235(10) 0.0294(10) 0.0299(10) -0.0107(8) -0.0062(8) 0.0018(8)
C21 0.0186(9) 0.0251(9) 0.0269(9) -0.0085(7) 0.0013(7) 0.0028(7)
C22 0.0227(10) 0.0320(10) 0.0280(10) -0.0085(8) -0.0017(8) 0.0036(8)
C23 0.0249(10) 0.0319(10) 0.0317(10) -0.0017(8) -0.0031(8) 0.0053(8)
C24 0.0264(10) 0.0248(9) 0.0381(11) -0.0063(8) 0.0015(9) 0.0039(8)
C25 0.0267(10) 0.0280(10) 0.0319(10) -0.0097(8) 0.0005(8) 0.0015(8)
C26 0.0213(9) 0.0272(9) 0.0260(9) -0.0094(7) 0.0005(7) 0.0018(7)
C27 0.0212(9) 0.0271(9) 0.0275(10) -0.0094(8) -0.0006(8) 0.0013(7)
C28 0.0242(10) 0.0346(11) 0.0314(11) -0.0133(8) -0.0035(8) 0.0019(8)
C29 0.0240(10) 0.0437(12) 0.0281(10) -0.0115(9) -0.0041(8) 0.0007(8)
C30 0.0263(10) 0.0330(10) 0.0304(10) -0.0028(8) -0.0046(8) 0.0035(8)
C31 0.0244(10) 0.0286(10) 0.0279(10) -0.0063(8) -0.0029(8) 0.0014(8)
C32 0.0197(9) 0.0279(9) 0.0242(9) -0.0079(7) -0.0016(7) 0.0012(7)
C33 0.0215(9) 0.0276(10) 0.0260(9) -0.0073(7) -0.0012(7) -0.0015(7)
C34 0.0202(9) 0.0298(10) 0.0280(10) -0.0058(8) -0.0021(7) -0.0001(7)
C35 0.0275(10) 0.0286(10) 0.0349(11) -0.0061(8) -0.0024(9) 0.0009(8)
C36 0.0326(11) 0.0309(11) 0.0354(11) -0.0100(9) -0.0028(9) -0.0054(9)
C37 0.0315(11) 0.0372(11) 0.0345(11) -0.0094(9) -0.0082(9) -0.0055(9)
C38 0.0229(10) 0.0331(11) 0.0290(10) -0.0052(8) -0.0045(8) -0.0029(8)
C39 0.0231(10) 0.0342(11) 0.0272(10) -0.0061(8) -0.0035(8) -0.0022(8)
C40 0.0263(11) 0.0401(12) 0.0374(12) -0.0032(9) -0.0095(9) -0.0037(9)
C41 0.0295(11) 0.0443(13) 0.0374(12) -0.0010(10) -0.0134(9) 0.0045(9)
C42 0.0317(11) 0.0324(11) 0.0398(12) -0.0018(9) -0.0077(9) 0.0028(9)
C43 0.0238(10) 0.0300(10) 0.0343(11) -0.0061(8) -0.0053(8) 0.0011(8)
C44 0.0180(9) 0.0318(10) 0.0268(9) -0.0063(8) -0.0020(7) 0.0024(7)
C45 0.0189(9) 0.0341(10) 0.0244(9) -0.0075(8) -0.0044(7) 0.0022(8)
C46 0.0243(10) 0.0329(10) 0.0293(10) -0.0070(8) -0.0057(8) 0.0038(8)
C47 0.0294(11) 0.0360(11) 0.0330(11) 0.0002(9) -0.0074(9) 0.0000(9)
C48 0.0225(10) 0.0508(13) 0.0273(10) 0.0020(9) -0.0011(8) 0.0000(9)
C49 0.0227(10) 0.0452(12) 0.0273(10) -0.0048(9) -0.0015(8) 0.0087(9)
C50 0.0213(9) 0.0360(11) 0.0249(10) -0.0076(8) -0.0044(8) 0.0069(8)
C51 0.0218(9) 0.0358(11) 0.0251(9) -0.0122(8) -0.0044(8) 0.0068(8)
C52 0.0295(11) 0.0373(11) 0.0284(10) -0.0120(8) -0.0071(8) 0.0116(9)
C53 0.0369(12) 0.0330(11) 0.0347(11) -0.0168(9) -0.0109(9) 0.0106(9)
C54 0.0337(12) 0.0303(11) 0.0419(12) -0.0120(9) -0.0075(10) 0.0029(9)
C55 0.0267(10) 0.0313(11) 0.0370(11) -0.0120(9) -0.0022(9) 0.0018(8)
C56 0.0236(10) 0.0282(10) 0.0292(10) -0.0128(8) -0.0050(8) 0.0062(8)

loop_
_atom_type_symbol
_atom_type_description
_atom_type_scat_dispersion_real
_atom_type_scat_dispersion_imag
_atom_type_scat_source
C C 0.0181 0.0091 'International Tables Vol C Tables 4.2.6.8 and 6.1.1.4'
H H 0.0000 0.0000 'International Tables Vol C Tables 4.2.6.8 and 6.1.1.4'
Cl Cl 0.3639 0.7018 'International Tables Vol C Tables 4.2.6.8 and 6.1.1.4'
N N 0.0311 0.0180 'International Tables Vol C Tables 4.2.6.8 and 6.1.1.4'

loop_
_exptl_crystal_face_index_h
_exptl_crystal_face_index_k
_exptl_crystal_face_index_l
_exptl_crystal_face_perp_dist
7 -2 6 0.1297
3 5 9 0.0899
-1 7 7 0.0837
-5 -2 -9 0.0853
0 -7 -7 0.0690
1 4 10 0.0609
-1 -6 6 0.0360
-2 -8 -7 0.0669
-1 -1 -10 0.1028
8 3 5 0.1443
8 0 0 0.1569
1 5 -7 0.1104
1 3 -9 0.1022
-6 5 -4 0.1254
-6 -4 -7 0.0893
-8 0 -2 0.1286
-1 -3 8 0.0628
-3 -8 -1 0.0537
-2 -5 6 0.0570
7 5 4 0.1429
6 0 -4 0.1497
7 2 -2 0.1569
-2 -9 -1 0.0448
4 8 4 0.1174
4 6 -3 0.1310
2 1 -8 0.1110
2 9 2 0.1076
2 7 -5 0.1104
-7 -4 -4 0.1042

loop_
_geom_angle_atom_site_label_1
_geom_angle_atom_site_label_2
_geom_angle_atom_site_label_3
_geom_angle
C19 N2 C2 120.50(17)
C19 N2 C8 107.87(18)
C2 N2 C8 124.44(19)
C4 N4 C32 125.97(17)
C4 N4 C21 123.62(17)
C32 N4 C21 108.25(16)
C44 N5 C5 126.26(17)
C44 N5 C33 107.70(16)
C5 N5 C33 123.04(17)
C45 N6 C6 125.00(18)
C45 N6 C56 108.59(17)
C6 N6 C56 125.51(18)
C2 C1 C6 120.46(18)
C2 C1 C7 118.87(19)
C6 C1 C7 120.58(19)
C1 C2 C3 118.70(19)
C1 C2 N2 122.27(18)
C3 C2 N2 119.00(18)
C4 C3 C2 121.70(18)
C4 C3 C20 120.28(18)
C2 C3 C20 117.71(18)
C3 C4 N4 117.80(18)
C3 C4 C5 119.49(18)
N4 C4 C5 122.71(18)
C6 C5 N5 120.28(18)
C6 C5 C4 118.63(18)
N5 C5 C4 121.07(17)
N6 C6 C1 118.42(17)
N6 C6 C5 120.78(18)
C1 C6 C5 120.61(18)
N1 C7 C1 177.7(3)
C9 C8 C13 122.8(2)
C9 C8 N2 128.7(2)
C13 C8 N2 108.49(19)
C10 C9 C8 117.1(2)
C10 C9 H9 121.4
C8 C9 H9 121.4
C9 C10 C11 120.6(2)
C9 C10 H10 119.7
C11 C10 H10 119.7
C12 C11 C10 122.3(2)
C12 C11 Cl1 119.30(18)
C10 C11 Cl1 118.36(19)
C11 C12 C13 117.8(2)
C11 C12 H12 121.1
C13 C12 H12 121.1
C12 C13 C8 119.3(2)
C12 C13 C14 133.1(2)
C8 C13 C14 107.63(19)
C15 C14 C19 119.3(2)
C15 C14 C13 133.8(2)
C19 C14 C13 106.89(19)
C16 C15 C14 117.7(2)
C16 C15 H15 121.2
C14 C15 H15 121.2
C15 C16 C17 122.7(2)
C15 C16 Cl2 119.6(2)
C17 C16 Cl2 117.7(2)
C18 C17 C16 120.0(2)
C18 C17 H17 120.0
C16 C17 H17 120.0
C19 C18 C17 117.4(2)
C19 C18 H18 121.3
C17 C18 H18 121.3
C18 C19 C14 122.8(2)
C18 C19 N2 128.2(2)
C14 C19 N2 109.05(19)
N3 C20 C3 175.0(2)
C22 C21 C26 121.76(19)
C22 C21 N4 129.96(18)
C26 C21 N4 108.18(18)
C21 C22 C23 118.0(2)
C21 C22 H22 121.0
C23 C22 H22 121.0
C22 C23 C24 120.1(2)
C22 C23 H23 120.0
C24 C23 H23 120.0
C25 C24 C23 122.6(2)
C25 C24 Cl3 118.66(17)
C23 C24 Cl3 118.78(18)
C24 C25 C26 118.0(2)
C24 C25 H25 121.0
C26 C25 H25 121.0
C25 C26 C21 119.6(2)
C25 C26 C27 132.9(2)
C21 C26 C27 107.37(18)
C28 C27 C32 119.8(2)
C28 C27 C26 132.63(19)
C32 C27 C26 107.44(18)
C29 C28 C27 117.64(19)
C29 C28 H28 121.2
C27 C28 H28 121.2
C28 C29 C30 122.5(2)
C28 C29 Cl4 118.63(17)
C30 C29 Cl4 118.75(19)
C31 C30 C29 120.2(2)
C31 C30 H30 119.9
C29 C30 H30 119.9
C32 C31 C30 117.61(19)
C32 C31 H31 121.2
C30 C31 H31 121.2
C31 C32 N4 128.89(18)
C31 C32 C27 122.19(19)
N4 C32 C27 108.71(18)
C34 C33 C38 122.04(19)
C34 C33 N5 128.96(19)
C38 C33 N5 108.98(19)
C33 C34 C35 117.5(2)
C33 C34 H34 121.3
C35 C34 H34 121.3
C36 C35 C34 120.2(2)
C36 C35 H35 119.9
C34 C35 H35 119.9
C37 C36 C35 122.6(2)
C37 C36 Cl5 119.01(18)
C35 C36 Cl5 118.34(19)
C36 C37 C38 117.3(2)
C36 C37 H37 121.4
C38 C37 H37 121.4
C33 C38 C37 119.6(2)
C33 C38 C39 107.09(18)
C37 C38 C39 133.1(2)
C40 C39 C44 120.5(2)
C40 C39 C38 132.2(2)
C44 C39 C38 107.26(19)
C41 C40 C39 117.3(2)
C41 C40 H40 121.3
C39 C40 H40 121.3
C40 C41 C42 122.8(2)
C40 C41 Cl6 118.75(19)
C42 C41 Cl6 118.41(19)
C43 C42 C41 120.3(2)
C43 C42 H42 119.8
C41 C42 H42 119.8
C42 C43 C44 117.5(2)
C42 C43 H43 121.2
C44 C43 H43 121.2
C43 C44 N5 129.76(19)
C43 C44 C39 121.3(2)
N5 C44 C39 108.84(18)
C46 C45 N6 129.38(19)
C46 C45 C50 122.0(2)
N6 C45 C50 108.46(18)
C47 C46 C45 117.5(2)
C47 C46 H46 121.3
C45 C46 H46 121.3
C46 C47 C48 120.3(2)
C46 C47 H47 119.9
C48 C47 H47 119.9
C49 C48 C47 122.8(2)
C49 C48 Cl7 119.20(18)
C47 C48 Cl7 117.97(19)
C48 C49 C50 117.4(2)
C48 C49 H49 121.3
C50 C49 H49 121.3
C49 C50 C45 120.0(2)
C49 C50 C51 132.6(2)
C45 C50 C51 107.35(18)
C52 C51 C56 119.8(2)
C52 C51 C50 132.8(2)
C56 C51 C50 107.36(18)
C53 C52 C51 117.7(2)
C53 C52 H52 121.2
C51 C52 H52 121.2
C52 C53 C54 122.7(2)
C52 C53 Cl8 118.63(18)
C54 C53 Cl8 118.71(19)
C55 C54 C53 120.0(2)
C55 C54 H54 120.0
C53 C54 H54 120.0
C56 C55 C54 117.7(2)
C56 C55 H55 121.1
C54 C55 H55 121.1
C55 C56 C51 122.1(2)
C55 C56 N6 129.70(19)
C51 C56 N6 108.16(19)

loop_
_geom_bond_atom_site_label_1
_geom_bond_atom_site_label_2
_geom_bond_distance
Cl1 C11 1.745(2)
Cl2 C16 1.746(2)
Cl3 C24 1.747(2)
Cl4 C29 1.743(2)
Cl5 C36 1.747(2)
Cl6 C41 1.749(2)
Cl7 C48 1.743(2)
Cl8 C53 1.741(2)
N1 C7 1.143(3)
N2 C19 1.410(3)
N2 C2 1.410(3)
N2 C8 1.412(3)
N3 C20 1.145(3)
N4 C4 1.406(2)
N4 C32 1.406(3)
N4 C21 1.415(3)
N5 C44 1.407(3)
N5 C5 1.413(3)
N5 C33 1.415(3)
N6 C45 1.399(3)
N6 C6 1.403(3)
N6 C56 1.415(3)
C1 C2 1.390(3)
C1 C6 1.409(3)
C1 C7 1.437(3)
C2 C3 1.404(3)
C3 C4 1.396(3)
C3 C20 1.437(3)
C4 C5 1.416(3)
C5 C6 1.411(3)
C8 C9 1.386(3)
C8 C13 1.405(3)
C9 C10 1.384(3)
C9 H9 0.9500
C10 C11 1.396(3)
C10 H10 0.9500
C11 C12 1.379(3)
C12 C13 1.396(3)
C12 H12 0.9500
C13 C14 1.447(3)
C14 C15 1.397(3)
C14 C19 1.404(3)
C15 C16 1.379(4)
C15 H15 0.9500
C16 C17 1.400(4)
C17 C18 1.386(4)
C17 H17 0.9500
C18 C19 1.385(3)
C18 H18 0.9500
C21 C22 1.387(3)
C21 C26 1.414(3)
C22 C23 1.393(3)
C22 H22 0.9500
C23 C24 1.395(3)
C23 H23 0.9500
C24 C25 1.378(3)
C25 C26 1.397(3)
C25 H25 0.9500
C26 C27 1.441(3)
C27 C28 1.396(3)
C27 C32 1.408(3)
C28 C29 1.374(3)
C28 H28 0.9500
C29 C30 1.402(3)
C30 C31 1.386(3)
C30 H30 0.9500
C31 C32 1.383(3)
C31 H31 0.9500
C33 C34 1.385(3)
C33 C38 1.403(3)
C34 C35 1.392(3)
C34 H34 0.9500
C35 C36 1.391(3)
C35 H35 0.9500
C36 C37 1.380(4)
C37 C38 1.406(3)
C37 H37 0.9500
C38 C39 1.447(3)
C39 C40 1.391(3)
C39 C44 1.408(3)
C40 C41 1.371(4)
C40 H40 0.9500
C41 C42 1.395(3)
C42 C43 1.388(3)
C42 H42 0.9500
C43 C44 1.392(3)
C43 H43 0.9500
C45 C46 1.390(3)
C45 C50 1.408(3)
C46 C47 1.389(3)
C46 H46 0.9500
C47 C48 1.394(3)
C47 H47 0.9500
C48 C49 1.379(4)
C49 C50 1.395(3)
C49 H49 0.9500
C50 C51 1.446(3)
C51 C52 1.395(3)
C51 C56 1.405(3)
C52 C53 1.375(4)
C52 H52 0.9500
C53 C54 1.398(3)
C54 C55 1.389(3)
C54 H54 0.9500
C55 C56 1.385(3)
C55 H55 0.9500

loop_
_geom_torsion_atom_site_label_1
_geom_torsion_atom_site_label_2
_geom_torsion_atom_site_label_3
_geom_torsion_atom_site_label_4
_geom_torsion
C6 C1 C2 C3 -4.2(3)
C7 C1 C2 C3 179.1(2)
C6 C1 C2 N2 173.8(2)
C7 C1 C2 N2 -2.8(3)
C19 N2 C2 C1 -127.4(2)
C8 N2 C2 C1 85.9(3)
C19 N2 C2 C3 50.7(3)
C8 N2 C2 C3 -96.0(2)
C1 C2 C3 C4 7.0(3)
N2 C2 C3 C4 -171.11(19)
C1 C2 C3 C20 -166.7(2)
N2 C2 C3 C20 15.2(3)
C2 C3 C4 N4 175.78(19)
C20 C3 C4 N4 -10.7(3)
C2 C3 C4 C5 -3.8(3)
C20 C3 C4 C5 169.68(19)
C32 N4 C4 C3 131.6(2)
C21 N4 C4 C3 -67.1(3)
C32 N4 C4 C5 -48.8(3)
C21 N4 C4 C5 112.4(2)
C44 N5 C5 C6 -70.5(3)
C33 N5 C5 C6 131.5(2)
C44 N5 C5 C4 110.7(2)
C33 N5 C5 C4 -47.3(3)
C3 C4 C5 C6 -2.1(3)
N4 C4 C5 C6 178.33(18)
C3 C4 C5 N5 176.69(18)
N4 C4 C5 N5 -2.9(3)
C45 N6 C6 C1 107.8(2)
C56 N6 C6 C1 -60.0(3)
C45 N6 C6 C5 -67.1(3)
C56 N6 C6 C5 125.0(2)
C2 C1 C6 N6 -176.6(2)
C7 C1 C6 N6 0.0(3)
C2 C1 C6 C5 -1.6(3)
C7 C1 C6 C5 175.0(2)
N5 C5 C6 N6 0.8(3)
C4 C5 C6 N6 179.62(18)
N5 C5 C6 C1 -174.02(19)
C4 C5 C6 C1 4.8(3)
C19 N2 C8 C9 -177.1(2)
C2 N2 C8 C9 -26.9(3)
C19 N2 C8 C13 2.3(2)
C2 N2 C8 C13 152.55(19)
C13 C8 C9 C10 1.7(3)
N2 C8 C9 C10 -178.9(2)
C8 C9 C10 C11 0.4(4)
C9 C10 C11 C12 -1.4(4)
C9 C10 C11 Cl1 178.7(2)
C10 C11 C12 C13 0.1(4)
Cl1 C11 C12 C13 -179.98(18)
C11 C12 C13 C8 2.0(3)
C11 C12 C13 C14 -177.8(2)
C9 C8 C13 C12 -3.0(3)
N2 C8 C13 C12 177.50(19)
C9 C8 C13 C14 176.8(2)
N2 C8 C13 C14 -2.7(2)
C12 C13 C14 C15 4.7(4)
C8 C13 C14 C15 -175.1(2)
C12 C13 C14 C19 -178.2(2)
C8 C13 C14 C19 2.0(2)
C19 C14 C15 C16 0.4(3)
C13 C14 C15 C16 177.2(2)
C14 C15 C16 C17 2.6(4)
C14 C15 C16 Cl2 -177.02(17)
C15 C16 C17 C18 -2.5(4)
Cl2 C16 C17 C18 177.16(19)
C16 C17 C18 C19 -0.7(4)
C17 C18 C19 C14 3.8(3)
C17 C18 C19 N2 -177.0(2)
C15 C14 C19 C18 -3.6(3)
C13 C14 C19 C18 178.7(2)
C15 C14 C19 N2 177.00(19)
C13 C14 C19 N2 -0.6(2)
C2 N2 C19 C18 28.0(3)
C8 N2 C19 C18 179.6(2)
C2 N2 C19 C14 -152.65(19)
C8 N2 C19 C14 -1.1(2)
C4 N4 C21 C22 13.8(3)
C32 N4 C21 C22 178.0(2)
C4 N4 C21 C26 -162.66(18)
C32 N4 C21 C26 1.5(2)
C26 C21 C22 C23 2.1(3)
N4 C21 C22 C23 -174.0(2)
C21 C22 C23 C24 0.2(3)
C22 C23 C24 C25 -2.1(3)
C22 C23 C24 Cl3 176.50(17)
C23 C24 C25 C26 1.6(3)
Cl3 C24 C25 C26 -177.02(16)
C24 C25 C26 C21 0.7(3)
C24 C25 C26 C27 176.2(2)
C22 C21 C26 C25 -2.6(3)
N4 C21 C26 C25 174.26(18)
C22 C21 C26 C27 -179.13(18)
N4 C21 C26 C27 -2.3(2)
C25 C26 C27 C28 10.5(4)
C21 C26 C27 C28 -173.6(2)
C25 C26 C27 C32 -173.6(2)
C21 C26 C27 C32 2.3(2)
C32 C27 C28 C29 -0.7(3)
C26 C27 C28 C29 174.7(2)
C27 C28 C29 C30 1.8(3)
C27 C28 C29 Cl4 -174.26(16)
C28 C29 C30 C31 -2.1(3)
Cl4 C29 C30 C31 173.97(17)
C29 C30 C31 C32 1.2(3)
C30 C31 C32 N4 -174.3(2)
C30 C31 C32 C27 -0.2(3)
C4 N4 C32 C31 -21.7(3)
C21 N4 C32 C31 174.7(2)
C4 N4 C32 C27 163.62(18)
C21 N4 C32 C27 0.0(2)
C28 C27 C32 C31 0.0(3)
C26 C27 C32 C31 -176.51(19)
C28 C27 C32 N4 175.10(18)
C26 C27 C32 N4 -1.4(2)
C44 N5 C33 C34 177.4(2)
C5 N5 C33 C34 -21.1(3)
C44 N5 C33 C38 -1.2(2)
C5 N5 C33 C38 160.26(18)
C38 C33 C34 C35 -8.0(3)
N5 C33 C34 C35 173.5(2)
C33 C34 C35 C36 0.8(3)
C34 C35 C36 C37 6.0(3)
C34 C35 C36 Cl5 -171.85(17)
C35 C36 C37 C38 -5.3(3)
Cl5 C36 C37 C38 172.53(17)
C34 C33 C38 C37 8.7(3)
N5 C33 C38 C37 -172.53(19)
C34 C33 C38 C39 -175.75(19)
N5 C33 C38 C39 3.0(2)
C36 C37 C38 C33 -1.9(3)
C36 C37 C38 C39 -176.0(2)
C33 C38 C39 C40 177.6(2)
C37 C38 C39 C40 -7.7(4)
C33 C38 C39 C44 -3.6(2)
C37 C38 C39 C44 171.1(2)
C44 C39 C40 C41 -2.6(3)
C38 C39 C40 C41 176.1(2)
C39 C40 C41 C42 -0.5(4)
C39 C40 C41 Cl6 178.54(18)
C40 C41 C42 C43 2.1(4)
Cl6 C41 C42 C43 -177.01(19)
C41 C42 C43 C44 -0.4(3)
C42 C43 C44 N5 -179.7(2)
C42 C43 C44 C39 -2.7(3)
C5 N5 C44 C43 15.5(3)
C33 N5 C44 C43 176.3(2)
C5 N5 C44 C39 -161.81(18)
C33 N5 C44 C39 -1.1(2)
C40 C39 C44 C43 4.3(3)
C38 C39 C44 C43 -174.72(19)
C40 C39 C44 N5 -178.1(2)
C38 C39 C44 N5 2.9(2)
C6 N6 C45 C46 3.2(3)
C56 N6 C45 C46 172.8(2)
C6 N6 C45 C50 -172.32(18)
C56 N6 C45 C50 -2.7(2)
N6 C45 C46 C47 -177.0(2)
C50 C45 C46 C47 -2.0(3)
C45 C46 C47 C48 -1.2(3)
C46 C47 C48 C49 2.9(4)
C46 C47 C48 Cl7 -177.42(18)
C47 C48 C49 C50 -1.3(4)
Cl7 C48 C49 C50 179.03(17)
C48 C49 C50 C45 -1.9(3)
C48 C49 C50 C51 175.1(2)
C46 C45 C50 C49 3.6(3)
N6 C45 C50 C49 179.54(19)
C46 C45 C50 C51 -174.11(19)
N6 C45 C50 C51 1.8(2)
C49 C50 C51 C52 1.5(4)
C45 C50 C51 C52 178.8(2)
C49 C50 C51 C56 -177.6(2)
C45 C50 C51 C56 -0.3(2)
C56 C51 C52 C53 0.3(3)
C50 C51 C52 C53 -178.7(2)
C51 C52 C53 C54 -0.4(3)
C51 C52 C53 Cl8 -179.33(16)
C52 C53 C54 C55 -0.3(4)
Cl8 C53 C54 C55 178.61(18)
C53 C54 C55 C56 1.1(4)
C54 C55 C56 C51 -1.2(3)
C54 C55 C56 N6 -179.8(2)
C52 C51 C56 C55 0.5(3)
C50 C51 C56 C55 179.7(2)
C52 C51 C56 N6 179.38(19)
C50 C51 C56 N6 -1.4(2)
C45 N6 C56 C55 -178.7(2)
C6 N6 C56 C55 -9.2(4)
C45 N6 C56 C51 2.6(2)
C6 N6 C56 C51 172.08(19)
